data_7108315
loop_
_publ_author_name
'Cheng He'
'Xiao Wu'
'Jichuan Kong'
'Tao liu'
'Xiaolin Zhang'
'Chunying Duan'

_publ_section_title
;
 A hexanuclear gadolinium-organic octahedron as a sensitive MRI contrast
 agent for selectively imaging glucosamine in aqueous media
;
_journal_name_full Chem.Commun.
_journal_page_first 9290
_journal_paper_doi 10.1039/c2cc33177b
_journal_volume 48
_journal_year 2012
_chemical_formula_sum 'C116 H128 Cl6 Gd6 N48 O66'
_chemical_formula_weight 4406.86
_chemical_name_systematic
;
?
;
_space_group_IT_number 148
_symmetry_cell_setting rhombohedral
_symmetry_space_group_name_Hall '-R 3'
_symmetry_space_group_name_H-M 'R -3 :H'
_atom_sites_solution_hydrogens geom
_atom_sites_solution_primary direct
_atom_sites_solution_secondary difmap
_audit_creation_method SHELXL-97
_cell_angle_alpha 90.00
_cell_angle_beta 90.00
_cell_angle_gamma 120.00
_cell_formula_units_Z 6
_cell_length_a 30.9426(5)
_cell_length_b 30.9426(5)
_cell_length_c 35.5088(13)
_cell_measurement_temperature 180(2)
_cell_volume 29442.9(13)
_computing_cell_refinement 'Bruker SMART'
_computing_data_collection 'Bruker SMART'
_computing_data_reduction 'Bruker SAINT'
_computing_molecular_graphics 'Bruker SHELXTL'
_computing_publication_material 'Bruker SHELXTL'
_computing_structure_refinement 'Bruker SHELXTL'
_computing_structure_solution 'Bruker SHELXTL'
_diffrn_ambient_temperature 180(2)
_diffrn_measured_fraction_theta_full 0.997
_diffrn_measured_fraction_theta_max 0.997
_diffrn_measurement_device_type 'CCD area detector'
_diffrn_measurement_method 'phi and omega scans'
_diffrn_radiation_monochromator graphite
_diffrn_radiation_source 'fine-focus sealed tube'
_diffrn_radiation_type MoK\a
_diffrn_radiation_wavelength 0.71073
_diffrn_reflns_av_R_equivalents 0.1045
_diffrn_reflns_av_sigmaI/netI 0.1942
_diffrn_reflns_limit_h_max 32
_diffrn_reflns_limit_h_min -36
_diffrn_reflns_limit_k_max 36
_diffrn_reflns_limit_k_min -36
_diffrn_reflns_limit_l_max 42
_diffrn_reflns_limit_l_min -40
_diffrn_reflns_number 41434
_diffrn_reflns_theta_full 25.00
_diffrn_reflns_theta_max 25.00
_diffrn_reflns_theta_min 2.09
_exptl_absorpt_coefficient_mu 2.168
_exptl_absorpt_correction_T_max 0.6710
_exptl_absorpt_correction_T_min 0.5820
_exptl_absorpt_correction_type empirical
_exptl_absorpt_process_details SADABS
_exptl_crystal_colour yellow
_exptl_crystal_density_diffrn 1.491
_exptl_crystal_density_method 'not measured'
_exptl_crystal_description block
_exptl_crystal_F_000 13044
_exptl_crystal_size_max 0.28
_exptl_crystal_size_mid 0.26
_exptl_crystal_size_min 0.20
_refine_diff_density_max 1.305
_refine_diff_density_min -0.802
_refine_diff_density_rms 0.141
_refine_ls_extinction_method none
_refine_ls_goodness_of_fit_ref 1.028
_refine_ls_hydrogen_treatment constr
_refine_ls_matrix_type full
_refine_ls_number_parameters 927
_refine_ls_number_reflns 11487
_refine_ls_number_restraints 1278
_refine_ls_restrained_S_all 0.991
_refine_ls_R_factor_all 0.2465
_refine_ls_R_factor_gt 0.0795
_refine_ls_shift/su_max 0.007
_refine_ls_shift/su_mean 0.000
_refine_ls_structure_factor_coef Fsqd
_refine_ls_weighting_details 'calc w=1/[\s^2^(Fo^2^)+(0.0550P)^2^+0.0000P] where P=(Fo^2^+2Fc^2^)/3'
_refine_ls_weighting_scheme calc
_refine_ls_wR_factor_gt 0.1853
_refine_ls_wR_factor_ref 0.2091
_reflns_number_gt 3068
_reflns_number_total 11487
_reflns_threshold_expression >2sigma(I)
_cod_data_source_file c2cc33177b.txt
_cod_data_source_block sad
_cod_original_sg_symbol_H-M R-3
_cod_database_code 7108315

loop_
_symmetry_equiv_pos_as_xyz
'x, y, z'
'-y, x-y, z'
'-x+y, -x, z'
'x+2/3, y+1/3, z+1/3'
'-y+2/3, x-y+1/3, z+1/3'
'-x+y+2/3, -x+1/3, z+1/3'
'x+1/3, y+2/3, z+2/3'
'-y+1/3, x-y+2/3, z+2/3'
'-x+y+1/3, -x+2/3, z+2/3'
'-x, -y, -z'
'y, -x+y, -z'
'x-y, x, -z'
'-x+2/3, -y+1/3, -z+1/3'
'y+2/3, -x+y+1/3, -z+1/3'
'x-y+2/3, x+1/3, -z+1/3'
'-x+1/3, -y+2/3, -z+2/3'
'y+1/3, -x+y+2/3, -z+2/3'
'x-y+1/3, x+2/3, -z+2/3'

loop_
_atom_site_label
_atom_site_type_symbol
_atom_site_fract_x
_atom_site_fract_y
_atom_site_fract_z
_atom_site_U_iso_or_equiv
_atom_site_adp_type
_atom_site_occupancy
_atom_site_symmetry_multiplicity
_atom_site_calc_flag
_atom_site_refinement_flags
_atom_site_disorder_assembly
_atom_site_disorder_group
Gd1 Gd 0.21264(2) 0.16649(3) 0.630812(17) 0.0671(2) Uani 1 1 d . . .
Gd2 Gd 0.04727(3) 0.21313(3) 0.871523(19) 0.0997(3) Uani 1 1 d . . .
O1 O 0.1910(3) 0.1604(3) 0.6972(2) 0.081(3) Uani 1 1 d . D .
O2 O 0.1676(4) 0.0177(4) 0.8334(2) 0.108(4) Uani 1 1 d . . .
O3 O 0.0923(3) 0.1744(3) 0.8495(2) 0.102(3) Uani 1 1 d . D .
N12 N 0.2114(4) 0.0965(4) 0.6669(3) 0.079(3) Uani 1 1 d . D .
N13 N 0.1947(4) 0.0915(5) 0.7047(3) 0.093(4) Uani 1 1 d . . .
H13A H 0.1921 0.0678 0.7189 0.111 Uiso 1 1 calc R D .
N22 N 0.1179(5) -0.0092(5) 0.8948(3) 0.126(5) Uani 1 1 d . . .
N23 N 0.1154(5) 0.0287(5) 0.8735(3) 0.129(5) Uani 1 1 d . . .
H23A H 0.0982 0.0424 0.8797 0.155 Uiso 1 1 calc R . .
N32 N 0.0737(5) 0.2231(5) 0.8036(3) 0.104(4) Uani 1 1 d . B .
N33 N 0.0953(5) 0.1998(4) 0.7891(3) 0.091(4) Uani 1 1 d . . .
O4 O 0.1334(3) 0.0941(3) 0.6252(2) 0.077(3) Uani 1 1 d . D .
N42 N 0.1381(4) 0.1767(4) 0.6398(3) 0.080(3) Uani 1 1 d . C .
N43 N 0.0908(4) 0.1345(4) 0.6383(3) 0.077(4) Uani 1 1 d . . .
C11 C 0.2473(6) 0.1162(6) 0.5573(4) 0.106(5) Uani 1 1 d . . .
H11A H 0.2502 0.1434 0.5440 0.127 Uiso 1 1 calc R D .
C12 C 0.2561(7) 0.0816(7) 0.5398(5) 0.143(8) Uani 1 1 d . D .
H12A H 0.2637 0.0856 0.5142 0.172 Uiso 1 1 calc R . .
C13 C 0.2544(7) 0.0406(7) 0.5581(6) 0.149(8) Uani 1 1 d . . .
H13B H 0.2602 0.0179 0.5451 0.179 Uiso 1 1 calc R D .
C14 C 0.2433(7) 0.0349(7) 0.5977(4) 0.155(8) Uani 1 1 d . D .
H14A H 0.2421 0.0094 0.6124 0.186 Uiso 1 1 calc R . .
C15 C 0.2347(6) 0.0715(7) 0.6116(4) 0.102(6) Uani 1 1 d . . .
N11 N 0.2348(5) 0.1103(4) 0.5935(4) 0.104(4) Uani 1 1 d . D .
C16 C 0.2218(5) 0.0642(6) 0.6516(4) 0.096(5) Uani 1 1 d . D .
H16A H 0.2210 0.0382 0.6654 0.115 Uiso 1 1 calc R . .
C17 C 0.1831(5) 0.1253(6) 0.7173(4) 0.084(5) Uani 1 1 d . D .
C18 C 0.1665(4) 0.1182(5) 0.7569(4) 0.073(4) Uani 1 1 d . . .
C19 C 0.1659(5) 0.0840(5) 0.7819(3) 0.074(4) Uani 1 1 d . D .
H19A H 0.1797 0.0645 0.7750 0.088 Uiso 1 1 calc R . .
C21 C 0.1084(7) -0.1297(5) 0.9480(6) 0.132(6) Uani 0.50 1 d PDU A 1
H21A H 0.1269 -0.1445 0.9409 0.158 Uiso 0.50 1 calc PR A 1
C22 C 0.0720(6) -0.1504(10) 0.9763(7) 0.142(5) Uani 0.50 1 d PDU A 1
H22B H 0.0630 -0.1823 0.9845 0.170 Uiso 0.50 1 calc PR A 1
C23 C 0.0478(8) -0.1272(8) 0.9931(9) 0.142(6) Uani 0.50 1 d PDU A 1
H23B H 0.0332 -0.1361 1.0168 0.170 Uiso 0.50 1 calc PR A 1
C24 C 0.0476(6) -0.0894(10) 0.9715(6) 0.137(6) Uani 0.50 1 d PDU A 1
H24A H 0.0227 -0.0811 0.9732 0.165 Uiso 0.50 1 calc PR A 1
C25 C 0.0883(4) -0.0655(6) 0.9469(4) 0.139(4) Uani 1 1 d DU . .
N21 N 0.1156(4) -0.0857(4) 0.9310(3) 0.139(4) Uani 1 1 d DU . .
C21' C 0.1172(9) -0.1230(7) 0.9523(6) 0.132(6) Uani 0.50 1 d PDU A 2
H21B H 0.1356 -0.1372 0.9435 0.158 Uiso 0.50 1 calc PR A 2
C22' C 0.0914(7) -0.1393(10) 0.9865(7) 0.139(5) Uani 0.50 1 d PDU A 2
H22C H 0.0855 -0.1689 0.9977 0.167 Uiso 0.50 1 calc PR A 2
C23' C 0.0749(9) -0.1091(9) 1.0031(9) 0.139(6) Uani 0.50 1 d PDU A 2
H23C H 0.0672 -0.1133 1.0286 0.167 Uiso 0.50 1 calc PR A 2
C24' C 0.0692(10) -0.0729(11) 0.9836(4) 0.131(6) Uani 0.50 1 d PDU A 2
H24B H 0.0545 -0.0557 0.9938 0.157 Uiso 0.50 1 calc PR A 2
C26 C 0.0926(7) -0.0232(7) 0.9257(4) 0.154(8) Uani 1 1 d . A .
H26A H 0.0770 -0.0061 0.9345 0.185 Uiso 1 1 calc R . .
C27 C 0.1437(6) 0.0398(6) 0.8426(4) 0.091(5) Uani 1 1 d . D .
C28 C 0.1448(6) 0.0783(6) 0.8172(4) 0.089(5) Uani 1 1 d . . .
C29 C 0.1271(5) 0.1070(6) 0.8274(3) 0.093(5) Uani 1 1 d . D .
H29A H 0.1151 0.1038 0.8519 0.112 Uiso 1 1 calc R . .
C31 C 0.0151(6) 0.3055(6) 0.8437(6) 0.120(5) Uani 0.50 1 d PDU B 1
H31A H 0.0145 0.3076 0.8698 0.144 Uiso 0.50 1 calc PR B 1
C32 C 0.0053(9) 0.3390(8) 0.8254(5) 0.119(5) Uani 0.50 1 d PDU B 1
H32A H -0.0121 0.3537 0.8354 0.143 Uiso 0.50 1 calc PR B 1
C33 C 0.0257(6) 0.3471(8) 0.7897(6) 0.119(5) Uani 0.50 1 d PDU B 1
H33B H 0.0260 0.3720 0.7748 0.143 Uiso 0.50 1 calc PR B 1
C34 C 0.0455(8) 0.3193(6) 0.7756(7) 0.117(5) Uani 0.50 1 d PDU B 1
H34A H 0.0635 0.3291 0.7532 0.141 Uiso 0.50 1 calc PR B 1
C35 C 0.0394(5) 0.2773(5) 0.7939(3) 0.118(4) Uani 1 1 d DU . .
N31 N 0.0255(4) 0.2697(4) 0.8312(3) 0.118(3) Uani 1 1 d DU B .
C31' C -0.0062(6) 0.2846(7) 0.8457(6) 0.116(5) Uani 0.50 1 d PDU B 2
H31B H -0.0174 0.2785 0.8705 0.139 Uiso 0.50 1 calc PR B 2
C32' C -0.0199(11) 0.3094(10) 0.8204(5) 0.124(5) Uani 0.50 1 d PDU B 2
H32B H -0.0399 0.3213 0.8301 0.149 Uiso 0.50 1 calc PR B 2
C33' C -0.0083(6) 0.3193(9) 0.7826(5) 0.120(5) Uani 0.50 1 d PDU B 2
H33C H -0.0190 0.3365 0.7672 0.144 Uiso 0.50 1 calc PR B 2
C34' C 0.0213(9) 0.3003(9) 0.7706(7) 0.119(5) Uani 0.50 1 d PDU B 2
H34B H 0.0295 0.3032 0.7452 0.142 Uiso 0.50 1 calc PR B 2
C36 C 0.0663(6) 0.2503(6) 0.7818(4) 0.112(4) Uani 1 1 d U B .
H36A H 0.0778 0.2541 0.7571 0.134 Uiso 1 1 calc R . .
C37 C 0.1013(5) 0.1741(6) 0.8143(5) 0.091(5) Uani 1 1 d U D .
C38 C 0.1250(5) 0.1425(6) 0.8038(4) 0.096(5) Uani 1 1 d U . .
C39 C 0.1486(5) 0.1490(5) 0.7662(4) 0.091(4) Uani 1 1 d U D .
H39A H 0.1511 0.1734 0.7495 0.109 Uiso 1 1 calc R . .
C41 C 0.2805(5) 0.2959(4) 0.6545(7) 0.104(5) Uani 0.50 1 d PDU C 1
H41A H 0.3082 0.2917 0.6526 0.125 Uiso 0.50 1 calc PR C 1
C42 C 0.2873(5) 0.3433(6) 0.6654(8) 0.111(5) Uani 0.50 1 d PDU C 1
H42A H 0.3195 0.3697 0.6689 0.133 Uiso 0.50 1 calc PR C 1
C43 C 0.2463(5) 0.3516(7) 0.6711(8) 0.111(6) Uani 0.50 1 d PDU C 1
H43B H 0.2500 0.3824 0.6777 0.133 Uiso 0.50 1 calc PR C 1
C44 C 0.1993(8) 0.3077(5) 0.6657(7) 0.112(6) Uani 0.50 1 d PDU C 1
H44A H 0.1713 0.3088 0.6740 0.134 Uiso 0.50 1 calc PR C 1
C45 C 0.1906(4) 0.2623(4) 0.6489(4) 0.105(4) Uani 1 1 d DU . .
N41 N 0.2324(3) 0.2552(4) 0.6464(3) 0.100(3) Uani 1 1 d DU C .
C41' C 0.2816(5) 0.2950(5) 0.6394(8) 0.105(6) Uani 0.50 1 d PDU C 2
H41B H 0.3070 0.2899 0.6307 0.126 Uiso 0.50 1 calc PR C 2
C42' C 0.2886(6) 0.3434(6) 0.6471(8) 0.109(5) Uani 0.50 1 d PDU C 2
H42B H 0.3211 0.3697 0.6502 0.131 Uiso 0.50 1 calc PR C 2
C43' C 0.2487(5) 0.3538(8) 0.6501(8) 0.108(5) Uani 0.50 1 d PDU C 2
H43C H 0.2546 0.3862 0.6528 0.129 Uiso 0.50 1 calc PR C 2
C44' C 0.1994(8) 0.3121(4) 0.6486(8) 0.109(6) Uani 0.50 1 d PDU C 2
H44B H 0.1724 0.3175 0.6474 0.131 Uiso 0.50 1 calc PR C 2
C46 C 0.1428(5) 0.2194(5) 0.6475(4) 0.096(5) Uani 1 1 d . C .
H46A H 0.1146 0.2220 0.6522 0.115 Uiso 1 1 calc R . .
C47 C 0.0931(6) 0.0938(6) 0.6307(4) 0.078(5) Uani 1 1 d . D .
C48 C 0.0455(6) 0.0468(5) 0.6305(3) 0.079(4) Uani 1 1 d . . .
C49 C 0.0467(4) 0.0025(5) 0.6297(3) 0.068(4) Uani 1 1 d . . .
H49A H 0.0773 0.0038 0.6285 0.082 Uiso 1 1 calc R . .
N1 N 0.2233(9) 0.2184(9) 0.5584(7) 0.095(4) Uani 0.517(7) 1 d PU D 1
O11 O 0.1815(7) 0.1650(7) 0.5698(5) 0.094(4) Uani 0.517(7) 1 d PU D 1
O12 O 0.2591(7) 0.2193(6) 0.5793(5) 0.086(4) Uani 0.517(7) 1 d PU D 1
O13 O 0.2306(5) 0.2338(6) 0.5298(4) 0.073(4) Uani 0.517(7) 1 d PU D 1
O12W O 0.2903(10) 0.2007(11) 0.6610(7) 0.116(7) Uani 0.517(7) 1 d PU D 1
N1' N 0.3248(9) 0.2153(10) 0.6298(8) 0.109(5) Uani 0.483(7) 1 d PU D 2
O11' O 0.2980(11) 0.1992(13) 0.6507(8) 0.105(5) Uani 0.483(7) 1 d PU D 2
O12' O 0.3701(6) 0.2389(7) 0.6079(5) 0.100(5) Uani 0.483(7) 1 d PU D 2
O13' O 0.2911(7) 0.2169(7) 0.5957(6) 0.102(4) Uani 0.483(7) 1 d PU D 2
O11W O 0.1950(8) 0.1910(8) 0.5653(6) 0.089(5) Uani 0.483(7) 1 d PU D 2
N2 N 0.0038(10) 0.2222(9) 0.9343(6) 0.109(4) Uani 0.510(6) 1 d PU E 1
O21 O -0.0154(8) 0.2351(6) 0.9603(5) 0.124(5) Uani 0.510(6) 1 d PU E 1
O22 O -0.0246(9) 0.1949(7) 0.9180(6) 0.123(5) Uani 0.510(6) 1 d PU E 1
O23 O 0.0474(8) 0.2651(7) 0.9196(5) 0.112(4) Uani 0.510(6) 1 d PU E 1
O13W O 0.1310(8) 0.2779(6) 0.8680(5) 0.093(5) Uani 0.510(6) 1 d PU E 1
N2' N 0.1430(11) 0.3555(10) 0.8902(6) 0.108(5) Uani 0.490(6) 1 d PU E 2
O21' O 0.1284(10) 0.2995(8) 0.8762(6) 0.116(4) Uani 0.490(6) 1 d PU E 2
O22' O 0.1458(10) 0.3728(8) 0.9084(6) 0.153(7) Uani 0.490(6) 1 d PU E 2
O23' O 0.0827(8) 0.3013(7) 0.9031(5) 0.103(4) Uani 0.490(6) 1 d PU E 2
O14W O -0.0264(9) 0.2078(8) 0.8885(6) 0.137(6) Uani 0.490(6) 1 d PU E 2
N3 N 0.0357(3) 0.1607(4) 0.7075(2) 0.113(4) Uani 1 1 d DU . .
O31 O 0.0088(3) 0.1645(4) 0.7302(2) 0.116(3) Uani 1 1 d DU . .
O32 O 0.0791(3) 0.1770(4) 0.7139(2) 0.107(3) Uani 1 1 d DU . .
O33 O 0.0177(3) 0.1404(4) 0.6779(2) 0.119(3) Uani 1 1 d DU . .
N4 N 0.0645(3) 0.2882(4) 0.6756(4) 0.106(4) Uani 0.75 1 d PDU . .
O41 O 0.0988(4) 0.3126(5) 0.6958(3) 0.130(5) Uani 0.75 1 d PDU . .
O42 O 0.0258(4) 0.2878(5) 0.6779(4) 0.138(5) Uani 0.75 1 d PDU . .
O43 O 0.0659(5) 0.2590(5) 0.6546(4) 0.158(5) Uani 0.75 1 d PDU . .
N5 N 0.0000 0.0000 0.8826(8) 0.112(10) Uiso 0.75 3 d SPD . 2
O51 O -0.0409(3) -0.0045(6) 0.8838(5) 0.177(7) Uiso 0.75 1 d PD F 2
O6W O 0.0265(11) 0.015(4) 0.9892(11) 0.26(3) Uiso 0.50 1 d P . 2
O63 O 0.0322(8) -0.0563(8) 0.5384(6) 0.126(7) Uiso 0.50 1 d P G 2
C63 C -0.0287(16) -0.0846(15) 0.5236(12) 0.187(17) Uiso 0.50 1 d P G 2
O64 O 0.0682(9) -0.0748(9) 0.5349(6) 0.157(9) Uiso 0.50 1 d P H 1
C64 C 0.1138(10) -0.0817(10) 0.5517(8) 0.098(10) Uiso 0.50 1 d P H 1
O3W O 0.1900(7) 0.3077(7) 0.5591(5) 0.107(6) Uiso 0.50 1 d P . .
O66 O -0.1267(7) 0.2396(7) 0.8562(6) 0.115(7) Uiso 0.50 1 d P . .
C66 C -0.1217(18) 0.2313(18) 0.9009(14) 0.24(2) Uiso 0.50 1 d P . .
O65 O 0.2878(13) 0.1251(13) 0.8132(10) 0.281(17) Uiso 0.50 1 d P . .
C65 C 0.2832(13) 0.1688(13) 0.7817(10) 0.146(13) Uiso 0.50 1 d P . .
Cl1 Cl 0.0000 0.0000 0.7970(5) 0.429(16) Uiso 0.75 3 d SPD . .
Cl2 Cl 0.0163(3) 0.0571(3) 0.7374(2) 0.209(3) Uiso 0.75 1 d PD . .
C51 C 0.0000 0.0000 0.7504(5) 0.230(18) Uiso 1 3 d SD . .
Cl4 Cl 0.2250(6) 0.1341(7) 0.9063(6) 0.230(9) Uiso 0.33 1 d PD I .
Cl5 Cl 0.1498(7) 0.1238(8) 0.9238(8) 0.319(13) Uiso 0.33 1 d PD I .
Cl6 Cl 0.2203(13) 0.2278(8) 0.9294(11) 0.233(18) Uiso 0.17 1 d PD I 2
Cl6' Cl 0.2140(13) 0.2213(10) 0.8833(10) 0.240(19) Uiso 0.17 1 d PD I 1
C52 C 0.2028(8) 0.1729(6) 0.9100(9) 0.097(15) Uiso 0.33 1 d PD . .
O5W O 0.1225(6) 0.0220(6) 0.5521(4) 0.230(7) Uiso 1 1 d . . .

loop_
_atom_site_aniso_label
_atom_site_aniso_U_11
_atom_site_aniso_U_22
_atom_site_aniso_U_33
_atom_site_aniso_U_23
_atom_site_aniso_U_13
_atom_site_aniso_U_12
Gd1 0.0732(5) 0.0765(5) 0.0487(4) 0.0037(4) 0.0000(4) 0.0353(4)
Gd2 0.1240(7) 0.1303(8) 0.0450(5) -0.0211(5) -0.0053(5) 0.0638(6)
O1 0.094(6) 0.084(6) 0.069(6) 0.004(5) -0.011(5) 0.047(6)
O2 0.135(8) 0.153(9) 0.052(6) 0.030(6) 0.012(6) 0.084(7)
O3 0.129(8) 0.113(8) 0.059(6) -0.019(6) 0.003(6) 0.057(7)
N12 0.086(8) 0.101(9) 0.057(7) 0.007(6) -0.002(6) 0.053(7)
N13 0.097(9) 0.121(10) 0.031(7) 0.012(7) 0.012(6) 0.033(8)
N22 0.183(13) 0.165(12) 0.060(9) 0.024(8) -0.002(9) 0.109(11)
N23 0.195(14) 0.151(12) 0.060(9) 0.014(9) 0.021(9) 0.100(11)
N32 0.151(10) 0.141(11) 0.055(8) -0.017(7) -0.019(8) 0.099(9)
N33 0.138(10) 0.081(9) 0.064(8) 0.005(7) 0.035(8) 0.063(8)
O4 0.064(6) 0.091(7) 0.070(6) 0.002(5) 0.005(5) 0.034(5)
N42 0.104(9) 0.079(8) 0.050(7) -0.003(6) 0.008(6) 0.042(8)
N43 0.061(7) 0.049(7) 0.084(8) -0.003(7) -0.003(6) 0.001(6)
C11 0.172(14) 0.114(12) 0.067(11) -0.013(9) 0.009(11) 0.098(11)
C12 0.168(17) 0.124(16) 0.087(13) 0.004(12) 0.045(12) 0.035(14)
C13 0.181(18) 0.113(15) 0.17(2) -0.010(14) 0.010(16) 0.085(14)
C14 0.25(2) 0.193(19) 0.047(11) 0.005(12) 0.032(13) 0.129(17)
C15 0.116(12) 0.113(13) 0.057(11) -0.035(10) 0.012(9) 0.043(11)
N11 0.139(11) 0.087(9) 0.078(10) 0.018(8) 0.033(8) 0.050(8)
C16 0.101(11) 0.112(12) 0.094(13) 0.010(10) 0.006(10) 0.069(10)
C17 0.113(12) 0.092(12) 0.065(11) -0.003(9) 0.000(9) 0.065(10)
C18 0.073(9) 0.093(10) 0.065(10) -0.016(8) 0.011(8) 0.049(8)
C19 0.088(10) 0.084(10) 0.051(9) 0.004(8) -0.011(8) 0.046(8)
C21 0.136(8) 0.181(8) 0.082(8) 0.047(7) 0.026(7) 0.082(7)
C22 0.144(7) 0.184(7) 0.088(7) 0.049(7) 0.021(7) 0.075(7)
C23 0.141(8) 0.186(8) 0.090(7) 0.045(7) 0.022(7) 0.076(7)
C24 0.143(8) 0.177(8) 0.088(8) 0.051(7) 0.027(7) 0.077(7)
C25 0.146(7) 0.182(7) 0.089(6) 0.046(6) 0.023(6) 0.081(6)
N21 0.138(7) 0.183(7) 0.083(6) 0.048(6) 0.019(6) 0.071(6)
C21' 0.136(8) 0.181(8) 0.083(8) 0.045(7) 0.027(7) 0.082(7)
C22' 0.140(7) 0.184(7) 0.086(7) 0.048(7) 0.020(7) 0.076(7)
C23' 0.141(8) 0.185(8) 0.087(7) 0.044(7) 0.021(7) 0.079(7)
C24' 0.140(8) 0.175(8) 0.079(8) 0.054(7) 0.020(7) 0.081(7)
C26 0.219(19) 0.24(2) 0.045(10) 0.033(12) 0.038(12) 0.141(17)
C27 0.084(12) 0.098(13) 0.063(11) 0.000(10) 0.009(9) 0.024(10)
C28 0.134(12) 0.118(12) 0.053(10) 0.003(9) 0.001(9) 0.093(10)
C29 0.125(12) 0.145(14) 0.025(8) 0.007(9) -0.006(8) 0.078(11)
C31 0.148(7) 0.161(7) 0.081(7) -0.032(7) -0.022(7) 0.099(6)
C32 0.146(7) 0.159(7) 0.082(7) -0.034(7) -0.022(7) 0.099(7)
C33 0.149(7) 0.159(7) 0.082(7) -0.030(7) -0.020(7) 0.101(7)
C34 0.147(7) 0.159(7) 0.081(7) -0.034(7) -0.017(7) 0.103(6)
C35 0.148(6) 0.158(6) 0.078(6) -0.026(6) -0.029(6) 0.100(5)
N31 0.142(6) 0.167(6) 0.085(6) -0.036(5) -0.017(5) 0.107(5)
C31' 0.147(8) 0.155(8) 0.083(7) -0.035(7) -0.026(7) 0.105(7)
C32' 0.153(7) 0.162(7) 0.083(7) -0.033(7) -0.022(7) 0.098(6)
C33' 0.150(7) 0.159(7) 0.081(7) -0.033(7) -0.024(7) 0.100(7)
C34' 0.148(7) 0.159(7) 0.078(7) -0.038(7) -0.018(7) 0.099(6)
C36 0.143(8) 0.151(8) 0.075(8) -0.040(7) -0.010(7) 0.098(7)
C37 0.093(9) 0.100(9) 0.067(9) -0.028(8) -0.007(8) 0.038(8)
C38 0.104(9) 0.111(9) 0.053(8) -0.026(8) -0.011(7) 0.040(8)
C39 0.097(9) 0.104(9) 0.057(8) 0.000(8) -0.008(7) 0.040(8)
C41 0.133(8) 0.077(7) 0.092(8) 0.003(7) 0.031(7) 0.044(7)
C42 0.137(7) 0.082(7) 0.092(8) 0.003(7) 0.031(7) 0.038(7)
C43 0.137(8) 0.081(7) 0.094(8) 0.005(7) 0.030(8) 0.038(7)
C44 0.132(8) 0.086(7) 0.094(8) 0.001(7) 0.030(8) 0.037(7)
C45 0.131(7) 0.076(6) 0.100(7) 0.002(6) 0.033(6) 0.047(6)
N41 0.126(6) 0.080(6) 0.085(6) 0.005(5) 0.029(6) 0.044(5)
C41' 0.134(8) 0.078(8) 0.090(8) 0.000(8) 0.021(8) 0.042(7)
C42' 0.135(7) 0.082(7) 0.091(8) 0.001(7) 0.033(7) 0.040(7)
C43' 0.135(8) 0.080(7) 0.092(8) 0.003(7) 0.030(7) 0.041(7)
C44' 0.131(8) 0.085(7) 0.091(8) 0.005(7) 0.034(8) 0.039(7)
C46 0.095(11) 0.065(10) 0.108(13) 0.020(9) 0.026(9) 0.024(10)
C47 0.084(12) 0.059(10) 0.047(9) -0.007(8) -0.005(9) 0.003(10)
C48 0.146(13) 0.077(10) 0.043(8) 0.003(7) 0.009(8) 0.079(10)
C49 0.055(9) 0.076(10) 0.075(9) 0.011(8) 0.003(7) 0.034(8)
N1 0.073(6) 0.111(6) 0.076(6) 0.035(6) 0.020(5) 0.028(5)
O11 0.074(6) 0.113(7) 0.062(6) 0.046(6) 0.010(6) 0.023(6)
O12 0.071(6) 0.102(6) 0.070(6) 0.029(5) 0.019(5) 0.033(5)
O13 0.075(7) 0.106(8) 0.057(7) 0.068(6) 0.036(6) 0.060(6)
O12W 0.088(9) 0.108(9) 0.110(10) -0.004(9) 0.020(9) 0.018(8)
N1' 0.081(7) 0.112(7) 0.109(7) -0.007(7) 0.014(6) 0.030(6)
O11' 0.074(7) 0.112(7) 0.102(7) -0.006(7) 0.020(6) 0.027(6)
O12' 0.037(7) 0.139(9) 0.122(10) -0.026(9) -0.006(8) 0.042(7)
O13' 0.076(6) 0.111(5) 0.097(6) 0.005(5) 0.020(5) 0.030(5)
O11W 0.082(8) 0.102(9) 0.074(8) 0.043(8) -0.008(7) 0.040(8)
N2 0.181(6) 0.084(6) 0.048(6) -0.027(5) 0.028(6) 0.056(5)
O21 0.196(9) 0.072(8) 0.093(9) 0.024(7) 0.028(8) 0.060(7)
O22 0.185(7) 0.095(7) 0.061(7) 0.004(6) 0.019(6) 0.048(6)
O23 0.180(6) 0.087(5) 0.059(5) -0.017(5) 0.013(5) 0.059(5)
O13W 0.169(9) 0.072(8) 0.043(8) -0.026(7) -0.004(8) 0.064(8)
N2' 0.172(7) 0.091(7) 0.051(7) -0.020(6) 0.007(6) 0.057(6)
O21' 0.176(6) 0.092(6) 0.061(6) -0.009(6) 0.003(6) 0.052(6)
O22' 0.178(10) 0.108(10) 0.102(10) 0.008(9) -0.002(10) 0.018(9)
O23' 0.172(6) 0.081(5) 0.054(5) -0.018(5) 0.007(5) 0.062(5)
O14W 0.192(9) 0.106(9) 0.088(9) -0.007(8) 0.018(9) 0.056(8)
N3 0.108(8) 0.181(8) 0.051(7) -0.028(7) -0.004(7) 0.074(7)
O31 0.107(6) 0.172(7) 0.072(6) -0.015(6) 0.003(5) 0.071(6)
O32 0.087(6) 0.168(7) 0.062(6) -0.018(5) -0.001(5) 0.061(6)
O33 0.109(6) 0.168(7) 0.084(6) -0.028(6) -0.005(6) 0.072(6)
N4 0.116(9) 0.154(9) 0.093(9) -0.034(7) 0.007(8) 0.102(8)
O41 0.121(8) 0.158(9) 0.104(9) -0.015(7) 0.011(7) 0.065(7)
O42 0.153(9) 0.161(9) 0.120(8) -0.025(7) -0.008(8) 0.093(8)
O43 0.135(8) 0.185(10) 0.177(10) -0.035(8) -0.013(8) 0.098(8)

loop_
_atom_type_symbol
_atom_type_description
_atom_type_scat_dispersion_real
_atom_type_scat_dispersion_imag
_atom_type_scat_source
C C 0.0033 0.0016 'International Tables Vol C Tables 4.2.6.8 and 6.1.1.4'
H H 0.0000 0.0000 'International Tables Vol C Tables 4.2.6.8 and 6.1.1.4'
N N 0.0061 0.0033 'International Tables Vol C Tables 4.2.6.8 and 6.1.1.4'
O O 0.0106 0.0060 'International Tables Vol C Tables 4.2.6.8 and 6.1.1.4'
Cl Cl 0.1484 0.1585 'International Tables Vol C Tables 4.2.6.8 and 6.1.1.4'
Gd Gd -0.1653 3.9035 'International Tables Vol C Tables 4.2.6.8 and 6.1.1.4'

loop_
_geom_angle_atom_site_label_1
_geom_angle_atom_site_label_2
_geom_angle_atom_site_label_3
_geom_angle
_geom_angle_site_symmetry_1
_geom_angle_site_symmetry_3
O12W Gd1 O11 138.0(7) . .
O12W Gd1 O4 144.1(8) . .
O11 Gd1 O4 71.6(5) . .
O12W Gd1 O12 84.9(8) . .
O11 Gd1 O12 54.0(6) . .
O4 Gd1 O12 124.5(5) . .
O12W Gd1 O11' 10.8(11) . .
O11 Gd1 O11' 128.8(8) . .
O4 Gd1 O11' 145.3(9) . .
O12 Gd1 O11' 77.3(9) . .
O12W Gd1 O1 76.9(6) . .
O11 Gd1 O1 142.6(5) . .
O4 Gd1 O1 83.9(3) . .
O12 Gd1 O1 147.3(5) . .
O11' Gd1 O1 87.2(7) . .
O12W Gd1 O13' 58.9(8) . .
O11 Gd1 O13' 79.1(7) . .
O4 Gd1 O13' 141.6(5) . .
O12 Gd1 O13' 28.1(5) . .
O11' Gd1 O13' 50.1(9) . .
O1 Gd1 O13' 133.2(5) . .
O12W Gd1 N42 133.4(8) . .
O11 Gd1 N42 74.1(6) . .
O4 Gd1 N42 62.9(3) . .
O12 Gd1 N42 106.7(5) . .
O11' Gd1 N42 142.7(9) . .
O1 Gd1 N42 69.6(3) . .
O13' Gd1 N42 131.4(6) . .
O12W Gd1 N12 74.1(8) . .
O11 Gd1 N12 128.5(6) . .
O4 Gd1 N12 70.3(3) . .
O12 Gd1 N12 136.6(5) . .
O11' Gd1 N12 75.7(9) . .
O1 Gd1 N12 63.4(3) . .
O13' Gd1 N12 113.0(6) . .
N42 Gd1 N12 115.4(4) . .
O12W Gd1 N11 88.9(8) . .
O11 Gd1 N11 75.8(7) . .
O4 Gd1 N11 79.3(3) . .
O12 Gd1 N11 78.1(5) . .
O11' Gd1 N11 80.0(9) . .
O1 Gd1 N11 127.6(4) . .
O13' Gd1 N11 69.7(5) . .
N42 Gd1 N11 137.3(4) . .
N12 Gd1 N11 64.3(4) . .
O12W Gd1 N41 77.1(9) . .
O11 Gd1 N41 95.5(6) . .
O4 Gd1 N41 127.9(3) . .
O12 Gd1 N41 72.1(5) . .
O11' Gd1 N41 82.1(9) . .
O1 Gd1 N41 77.4(3) . .
O13' Gd1 N41 78.4(5) . .
N42 Gd1 N41 65.0(3) . .
N12 Gd1 N41 135.3(3) . .
N11 Gd1 N41 147.9(3) . .
O12W Gd1 O11W 126.6(8) . .
O11 Gd1 O11W 15.8(6) . .
O4 Gd1 O11W 86.1(5) . .
O12 Gd1 O11W 41.9(7) . .
O11' Gd1 O11W 119.1(9) . .
O1 Gd1 O11W 143.5(6) . .
O13' Gd1 O11W 69.2(7) . .
N42 Gd1 O11W 74.6(6) . .
N12 Gd1 O11W 143.2(6) . .
N11 Gd1 O11W 84.3(6) . .
N41 Gd1 O11W 81.5(6) . .
O14W Gd2 O23 61.1(7) . .
O14W Gd2 O13W 135.1(7) . .
O23 Gd2 O13W 80.3(7) . .
O14W Gd2 O3 150.0(6) . .
O23 Gd2 O3 141.7(6) . .
O13W Gd2 O3 74.9(5) . .
O14W Gd2 O2 72.0(6) . 2
O23 Gd2 O2 133.1(6) . 2
O13W Gd2 O2 141.2(4) . 2
O3 Gd2 O2 82.3(3) . 2
O14W Gd2 N22 85.0(6) . 2
O23 Gd2 N22 109.5(6) . 2
O13W Gd2 N22 132.0(6) . 2
O3 Gd2 N22 69.5(4) . 2
O2 Gd2 N22 63.5(4) 2 2
O14W Gd2 N32 120.9(7) . .
O23 Gd2 N32 136.5(6) . .
O13W Gd2 N32 72.1(5) . .
O3 Gd2 N32 60.7(4) . .
O2 Gd2 N32 69.4(4) 2 .
N22 Gd2 N32 114.0(4) 2 .
O14W Gd2 N21 107.0(6) . 2
O23 Gd2 N21 69.7(6) . 2
O13W Gd2 N21 76.8(5) . 2
O3 Gd2 N21 76.5(3) . 2
O2 Gd2 N21 127.8(4) 2 2
N22 Gd2 N21 64.5(4) 2 2
N32 Gd2 N21 132.0(4) . 2
O14W Gd2 O22 25.9(6) . .
O23 Gd2 O22 52.6(7) . .
O13W Gd2 O22 132.6(6) . .
O3 Gd2 O22 138.9(5) . .
O2 Gd2 O22 84.6(5) 2 .
N22 Gd2 O22 69.8(6) 2 .
N32 Gd2 O22 145.8(6) . .
N21 Gd2 O22 81.4(6) 2 .
O14W Gd2 N31 66.9(6) . .
O23 Gd2 N31 81.5(5) . .
O13W Gd2 N31 86.7(5) . .
O3 Gd2 N31 124.9(3) . .
O2 Gd2 N31 81.1(3) 2 .
N22 Gd2 N31 140.5(4) 2 .
N32 Gd2 N31 64.3(4) . .
N21 Gd2 N31 148.6(4) 2 .
O22 Gd2 N31 90.9(6) . .
O14W Gd2 O21' 118.2(8) . .
O23 Gd2 O21' 65.1(8) . .
O13W Gd2 O21' 16.9(7) . .
O3 Gd2 O21' 91.8(6) . .
O2 Gd2 O21' 149.0(5) 2 .
N22 Gd2 O21' 141.9(7) 2 .
N32 Gd2 O21' 81.2(6) . .
N21 Gd2 O21' 79.3(6) 2 .
O22 Gd2 O21' 117.7(7) . .
N31 Gd2 O21' 77.6(6) . .
O14W Gd2 O23' 81.1(7) . .
O23 Gd2 O23' 28.4(5) . .
O13W Gd2 O23' 55.2(6) . .
O3 Gd2 O23' 128.2(5) . .
O2 Gd2 O23' 146.2(5) 2 .
N22 Gd2 O23' 135.0(5) 2 .
N32 Gd2 O23' 109.9(5) . .
N21 Gd2 O23' 79.1(5) 2 .
O22 Gd2 O23' 79.7(6) . .
N31 Gd2 O23' 69.5(5) . .
O21' Gd2 O23' 38.7(7) . .
C17 O1 Gd1 124.1(10) . .
C27 O2 Gd2 121.9(10) . 3
C37 O3 Gd2 120.6(11) . .
C16 N12 N13 121.6(12) . .
C16 N12 Gd1 123.1(9) . .
N13 N12 Gd1 115.2(8) . .
C17 N13 N12 117.2(12) . .
C26 N22 N23 117.1(16) . .
C26 N22 Gd2 122.4(13) . 3
N23 N22 Gd2 120.5(9) . 3
C27 N23 N22 110.5(15) . .
C36 N32 N33 116.2(14) . .
C36 N32 Gd2 121.5(11) . .
N33 N32 Gd2 122.3(9) . .
C37 N33 N32 109.9(13) . .
C47 O4 Gd1 123.2(9) . .
C46 N42 N43 119.8(13) . .
C46 N42 Gd1 121.3(10) . .
N43 N42 Gd1 118.8(8) . .
C47 N43 N42 111.5(12) . .
N11 C11 C12 119.1(15) . .
C11 C12 C13 124.0(17) . .
C12 C13 C14 117.6(18) . .
C15 C14 C13 112.4(17) . .
N11 C15 C14 129.9(15) . .
N11 C15 C16 118.4(15) . .
C14 C15 C16 111.7(17) . .
C11 N11 C15 116.8(14) . .
C11 N11 Gd1 124.8(11) . .
C15 N11 Gd1 118.5(10) . .
N12 C16 C15 115.8(15) . .
O1 C17 N13 119.2(14) . .
O1 C17 C18 126.1(15) . .
N13 C17 C18 114.3(14) . .
C39 C18 C19 122.1(13) . .
C39 C18 C17 111.1(14) . .
C19 C18 C17 126.7(13) . .
C18 C19 C28 120.4(14) . .
N21 C21 C22 117(2) . .
C21 C22 C23 126(3) . .
C24 C23 C22 115(3) . .
C25 C24 C23 114(2) . .
N21 C25 C24 126.9(18) . .
N21 C25 C24' 127.0(18) . .
C24 C25 C24' 30.8(16) . .
N21 C25 C26 112.9(12) . .
C24 C25 C26 116.8(16) . .
C24' C25 C26 118.0(17) . .
C25 N21 C21' 115.5(15) . .
C25 N21 C21 115.0(15) . .
C21' N21 C21 11.8(15) . .
C25 N21 Gd2 119.5(8) . 3
C21' N21 Gd2 124.7(12) . 3
C21 N21 Gd2 125.2(12) . 3
N21 C21' C22' 121(2) . .
C23' C22' C21' 117(3) . .
C24' C23' C22' 124(3) . .
C23' C24' C25 112(2) . .
N22 C26 C25 120.6(17) . .
O2 C27 N23 123.5(17) . .
O2 C27 C28 119.3(14) . .
N23 C27 C28 117.1(17) . .
C29 C28 C19 119.9(15) . .
C29 C28 C27 121.8(15) . .
C19 C28 C27 118.2(14) . .
C28 C29 C38 124.2(14) . .
N31 C31 C32 133(2) . .
C31 C32 C33 108(2) . .
C34 C33 C32 122(2) . .
C33 C34 C35 122(2) . .
N31 C35 C34 119.9(17) . .
N31 C35 C34' 119.5(16) . .
C34 C35 C34' 29.7(15) . .
N31 C35 C36 113.0(12) . .
C34 C35 C36 122.3(15) . .
C34' C35 C36 126.5(15) . .
C31 N31 C35 110.6(14) . .
C31 N31 C31' 27.6(11) . .
C35 N31 C31' 121.2(15) . .
C31 N31 Gd2 127.6(11) . .
C35 N31 Gd2 118.9(9) . .
C31' N31 Gd2 119.1(11) . .
N31 C31' C32' 114(2) . .
C31' C32' C33' 130(3) . .
C34' C33' C32' 111(2) . .
C33' C34' C35 124(2) . .
N32 C36 C35 122.3(15) . .
N33 C37 O3 125.5(16) . .
N33 C37 C38 119.6(15) . .
O3 C37 C38 114.7(15) . .
C29 C38 C39 115.4(15) . .
C29 C38 C37 125.1(14) . .
C39 C38 C37 119.5(15) . .
C18 C39 C38 117.8(14) . .
N41 C41 C42 121.0(15) . .
C41 C42 C43 122.5(15) . .
C44 C43 C42 112.6(18) . .
C43 C44 C45 126.7(18) . .
C46 C45 N41 117.5(10) . .
C46 C45 C44 122.3(12) . .
N41 C45 C44 116.2(13) . .
C46 C45 C44' 124.2(12) . .
N41 C45 C44' 118.0(12) . .
C44 C45 C44' 25.2(16) . .
C45 N41 C41 119.0(12) . .
C45 N41 C41' 122.8(12) . .
C41 N41 C41' 21.7(17) . .
C45 N41 Gd1 115.6(6) . .
C41 N41 Gd1 125.3(9) . .
C41' N41 Gd1 118.0(9) . .
N41 C41' C42' 114.4(15) . .
C43' C42' C41' 123.7(16) . .
C44' C43' C42' 116.7(19) . .
C43' C44' C45 121.3(18) . .
N42 C46 C45 120.1(14) . .
O4 C47 N43 123.5(13) . .
O4 C47 C48 120.5(15) . .
N43 C47 C48 116.0(15) . .
C49 C48 C49 118.4(15) . 2
C49 C48 C47 118.0(15) . .
C49 C48 C47 123.5(15) 2 .
C48 C49 C48 121.5(15) . 3
O13 N1 O12 122(2) . .
O13 N1 O11 126(2) . .
O12 N1 O11 96.7(19) . .
O13 N1 Gd1 169(2) . .
O12 N1 Gd1 52.3(11) . .
O11 N1 Gd1 52.4(10) . .
N1 O11 Gd1 96.0(12) . .
N1 O12 Gd1 101.8(14) . .
O11' N1' O12' 166(4) . .
O11' N1' O13' 100(3) . .
O12' N1' O13' 93.3(18) . .
N1' O11' Gd1 116(3) . .
N1' O13' Gd1 92.7(13) . .
O22 N2 O21 109(3) . .
O22 N2 O23 125(2) . .
O21 N2 O23 110(2) . .
O22 N2 Gd2 73.6(18) . .
O21 N2 Gd2 167.3(19) . .
O23 N2 Gd2 60.6(11) . .
N2 O22 Gd2 84(2) . .
N2 O23 Gd2 87.1(12) . .
O22' N2' O21' 145(4) . .
O22' N2' O23' 97(3) . .
O21' N2' O23' 59.5(13) . .
N2' O21' O23' 66.2(14) . .
N2' O21' Gd2 136.2(18) . .
O23' O21' Gd2 71.5(10) . .
O21' O23' N2' 54.4(12) . .
O21' O23' Gd2 69.8(9) . .
N2' O23' Gd2 123.2(12) . .
O32 N3 O31 121.1(8) . .
O32 N3 O33 120.7(8) . .
O31 N3 O33 118.3(8) . .
O41 N4 O43 120.2(10) . .
O41 N4 O42 122.6(10) . .
O43 N4 O42 116.8(9) . .
O51 N5 O51 119.9(3) 2 3
O51 N5 O51 119.9(3) 2 .
O51 N5 O51 119.9(3) 3 .
O6W O6W O6W 72(4) 11_557 12_557
O6W O6W O6W 54(2) 11_557 3
O6W O6W O6W 90.00(5) 12_557 3
O6W O6W O6W 90.00(3) 11_557 2
O6W O6W O6W 54(2) 12_557 2
O6W O6W O6W 60.000(4) 3 2
O6W O6W O6W 49.7(15) 11_557 10_557
O6W O6W O6W 49.7(15) 12_557 10_557
O6W O6W O6W 40.3(15) 3 10_557
O6W O6W O6W 40.3(15) 2 10_557
Cl2 C51 Cl2 112.5(5) 2 3
Cl2 C51 Cl2 112.5(5) 2 .
Cl2 C51 Cl2 112.5(5) 3 .
Cl2 C51 Cl1 106.3(6) 2 .
Cl2 C51 Cl1 106.3(6) 3 .
Cl2 C51 Cl1 106.3(6) . .
C52 Cl4 Cl5 46.8(6) . .
C52 Cl5 Cl4 46.7(6) . .
Cl6 C52 Cl4 137(2) . .
Cl6 C52 Cl6' 59.8(19) . .
Cl4 C52 Cl6' 129(2) . .
Cl6 C52 Cl5 119(2) . .
Cl4 C52 Cl5 86.5(12) . .
Cl6' C52 Cl5 131(2) . .

loop_
_geom_bond_atom_site_label_1
_geom_bond_atom_site_label_2
_geom_bond_distance
_geom_bond_site_symmetry_2
Gd1 O12W 2.34(3) .
Gd1 O11 2.360(19) .
Gd1 O4 2.362(8) .
Gd1 O12 2.395(15) .
Gd1 O11' 2.41(3) .
Gd1 O1 2.431(8) .
Gd1 O13' 2.470(18) .
Gd1 N42 2.500(11) .
Gd1 N12 2.501(11) .
Gd1 N11 2.537(13) .
Gd1 N41 2.557(10) .
Gd1 O11W 2.59(2) .
Gd2 O14W 2.28(3) .
Gd2 O23 2.345(16) .
Gd2 O13W 2.36(2) .
Gd2 O3 2.380(10) .
Gd2 O2 2.401(10) 2
Gd2 N22 2.456(14) 2
Gd2 N32 2.514(11) .
Gd2 N21 2.539(12) 2
Gd2 O22 2.59(2) .
Gd2 N31 2.597(12) .
Gd2 O21' 2.60(2) .
Gd2 O23' 2.629(17) .
O1 C17 1.219(15) .
O2 C27 1.275(17) .
O2 Gd2 2.401(10) 3
O3 C37 1.280(15) .
N12 C16 1.309(15) .
N12 N13 1.419(13) .
N13 C17 1.340(16) .
N22 C26 1.289(16) .
N22 N23 1.427(16) .
N22 Gd2 2.456(14) 3
N23 C27 1.339(16) .
N32 C36 1.246(17) .
N32 N33 1.311(14) .
N33 C37 1.274(17) .
O4 C47 1.257(16) .
N42 C46 1.285(15) .
N42 N43 1.392(13) .
N43 C47 1.325(16) .
C11 N11 1.329(15) .
C11 C12 1.38(2) .
C12 C13 1.40(2) .
C13 C14 1.44(2) .
C14 C15 1.38(2) .
C15 N11 1.359(18) .
C15 C16 1.463(18) .
C17 C18 1.477(18) .
C18 C39 1.361(17) .
C18 C19 1.375(16) .
C19 C28 1.383(16) .
C21 N21 1.401(8) .
C21 C22 1.402(9) .
C22 C23 1.402(9) .
C23 C24 1.401(9) .
C24 C25 1.401(9) .
C25 N21 1.397(8) .
C25 C24' 1.401(9) .
C25 C26 1.46(2) .
N21 C21' 1.400(9) .
N21 Gd2 2.539(12) 3
C21' C22' 1.402(9) .
C22' C23' 1.402(9) .
C23' C24' 1.399(9) .
C27 C28 1.48(2) .
C28 C29 1.308(17) .
C29 C38 1.410(18) .
C31 N31 1.374(8) .
C31 C32 1.379(9) .
C32 C33 1.381(9) .
C33 C34 1.378(9) .
C34 C35 1.379(9) .
C35 N31 1.375(8) .
C35 C34' 1.380(9) .
C35 C36 1.507(18) .
N31 C31' 1.376(8) .
C31' C32' 1.381(9) .
C32' C33' 1.383(9) .
C33' C34' 1.377(9) .
C37 C38 1.53(2) .
C38 C39 1.488(17) .
C41 N41 1.419(8) .
C41 C42 1.427(8) .
C42 C43 1.428(8) .
C43 C44 1.423(8) .
C44 C45 1.424(8) .
C45 C46 1.409(15) .
C45 N41 1.418(7) .
C45 C44' 1.425(8) .
N41 C41' 1.422(8) .
C41' C42' 1.428(8) .
C42' C43' 1.427(8) .
C43' C44' 1.423(8) .
C47 C48 1.464(17) .
C48 C49 1.390(14) .
C48 C49 1.447(15) 2
C49 C48 1.447(15) 3
N1 O13 1.10(2) .
N1 O12 1.32(3) .
N1 O11 1.56(3) .
N1' O11' 1.03(3) .
N1' O12' 1.44(3) .
N1' O13' 1.62(3) .
N2 O22 1.04(3) .
N2 O21 1.27(3) .
N2 O23 1.44(3) .
N2' O22' 0.82(3) .
N2' O21' 1.63(3) .
N2' O23' 1.84(3) .
O21' O23' 1.73(3) .
N3 O32 1.197(6) .
N3 O31 1.204(7) .
N3 O33 1.210(7) .
N4 O41 1.186(7) .
N4 O43 1.191(7) .
N4 O42 1.194(7) .
N5 O51 1.201(7) 2
N5 O51 1.201(7) 3
N5 O51 1.201(7) .
O6W O6W 1.05(6) 11_557
O6W O6W 1.05(6) 12_557
O6W O6W 1.23(5) 3
O6W O6W 1.23(5) 2
O6W O6W 1.62(7) 10_557
O63 C63 1.71(4) .
O64 C64 1.64(3) .
O66 C66 1.63(5) .
O65 C65 1.81(4) .
Cl1 C51 1.655(10) .
Cl2 C51 1.642(7) .
C51 Cl2 1.642(7) 2
C51 Cl2 1.642(7) 3
Cl4 C52 1.656(10) .
Cl4 Cl5 2.27(3) .
Cl5 C52 1.657(10) .
Cl6 C52 1.652(10) .
Cl6' C52 1.656(10) .
